data_7226839
loop_
_publ_author_name
'Galica, T.'
'B\;akowicz, J.'
'Konieczny, K.'
'Turowska-Tyrk, I.'

_publ_section_title
;
 Structural transformations in crystals induced by radiation and pressure.
 Part 5. The influence of pressure on the course of the photochemical
 reaction in crystals of 2,6-difluorocinnamic acid
;
_journal_issue 46
_journal_name_full CrystEngComm
_journal_page_first 8871
_journal_paper_doi 10.1039/C6CE01652A
_journal_volume 18
_journal_year 2016
_chemical_formula_sum 'C9 H6 F2 O2'
_chemical_formula_weight 184.14
_chemical_properties_physical ', Photo-sensitive'
_space_group_crystal_system monoclinic
_space_group_IT_number 14
_space_group_name_Hall '-P 2ybc'
_space_group_name_H-M_alt 'P 1 21/c 1'
_symmetry_space_group_name_Hall '-P 2ybc'
_symmetry_space_group_name_H-M 'P 1 21/c 1'
_atom_sites_solution_hydrogens geom
_atom_sites_solution_primary isomor
_audit_creation_method SHELXL-2014/7
_audit_update_record
;
2016-07-27 deposited with the CCDC.
2016-10-19 downloaded from the CCDC.
;
_cell_angle_alpha 90
_cell_angle_beta 91.510(11)
_cell_angle_gamma 90
_cell_formula_units_Z 4
_cell_length_a 3.7896(4)
_cell_length_b 19.207(2)
_cell_length_c 10.703(3)
_cell_measurement_pressure 1100000
_cell_measurement_reflns_used 692
_cell_measurement_temperature 299(2)
_cell_measurement_theta_max 20.07
_cell_measurement_theta_min 6.60
_cell_volume 778.8(2)
_computing_cell_refinement 'CrysAlisPro (Agilent Technologies, 2014)'
_computing_data_collection 'CrysAlisPro (Agilent Technologies, 2014)'
_computing_data_reduction 'CrysAlisPro (Agilent Technologies, 2014)'
_computing_molecular_graphics 'ORTEP-3 for Windows (Farrugia, 2012)'
_computing_publication_material 'SHELXL-2014/7 (Sheldrick, 2015)'
_computing_structure_refinement 'SHELXL-2014/7 (Sheldrick, 2015)'
_computing_structure_solution 'SHELXS-2013/1 (Sheldrick, 2008)'
_diffrn_ambient_pressure 1100000
_diffrn_ambient_temperature 299(2)
_diffrn_detector_area_resol_mean 15.9718
_diffrn_measured_fraction_theta_full 0.527
_diffrn_measured_fraction_theta_max 0.527
_diffrn_measurement_device_type 'KM4 with Eos CCD'
_diffrn_measurement_method '\f- and \w scans'
_diffrn_radiation_monochromator graphite
_diffrn_radiation_source 'fine-focus sealed tube'
_diffrn_radiation_type MoK\a
_diffrn_radiation_wavelength 0.71073
_diffrn_reflns_av_R_equivalents 0.1250
_diffrn_reflns_av_unetI/netI 0.1056
_diffrn_reflns_Laue_measured_fraction_full 0.527
_diffrn_reflns_Laue_measured_fraction_max 0.527
_diffrn_reflns_limit_h_max 4
_diffrn_reflns_limit_h_min -4
_diffrn_reflns_limit_k_max 19
_diffrn_reflns_limit_k_min -19
_diffrn_reflns_limit_l_max 9
_diffrn_reflns_limit_l_min -8
_diffrn_reflns_number 3258
_diffrn_reflns_point_group_measured_fraction_full 0.527
_diffrn_reflns_point_group_measured_fraction_max 0.527
_diffrn_reflns_theta_full 24.079
_diffrn_reflns_theta_max 24.079
_diffrn_reflns_theta_min 6.654
_exptl_absorpt_coefficient_mu 0.141
_exptl_absorpt_correction_T_max 1.00000
_exptl_absorpt_correction_T_min 0.31151
_exptl_absorpt_correction_type multi-scan
_exptl_absorpt_process_details
;
SCALE3 ABSPACK (Agilent Technologies, 2014).
;
_exptl_crystal_colour colourless
_exptl_crystal_density_diffrn 1.571
_exptl_crystal_description block
_exptl_crystal_F_000 376
_exptl_crystal_size_max 0.14
_exptl_crystal_size_mid 0.10
_exptl_crystal_size_min 0.08
_refine_diff_density_max 0.286
_refine_diff_density_min -0.191
_refine_diff_density_rms 0.059
_refine_ls_extinction_method none
_refine_ls_goodness_of_fit_ref 1.043
_refine_ls_hydrogen_treatment constr
_refine_ls_matrix_type full
_refine_ls_number_parameters 83
_refine_ls_number_reflns 655
_refine_ls_number_restraints 0
_refine_ls_restrained_S_all 1.043
_refine_ls_R_factor_all 0.1633
_refine_ls_R_factor_gt 0.0908
_refine_ls_shift/su_max 0.000
_refine_ls_shift/su_mean 0.000
_refine_ls_structure_factor_coef Fsqd
_refine_ls_weighting_details 'w=1/[\s^2^(Fo^2^)+(0.1823P)^2^] where P=(Fo^2^+2Fc^2^)/3'
_refine_ls_weighting_scheme calc
_refine_ls_wR_factor_gt 0.2382
_refine_ls_wR_factor_ref 0.2958
_reflns_Friedel_coverage 0.000
_reflns_number_gt 340
_reflns_number_total 655
_reflns_threshold_expression 'I > 2\s(I)'
_cod_data_source_file c6ce01652a1.cif
_cod_data_source_block 0secUV_p2
_cod_depositor_comments 'Adding full bibliography for 7226837--7226849.cif.'
_cod_database_code 7226839
_shelx_shelxl_version_number 2014/7
_shelx_space_group_comment
;
The symmetry employed for this shelxl refinement is uniquely defined
by the following loop, which should always be used as a source of
symmetry information in preference to the above space-group names.
They are only intended as comments.
;

loop_
_space_group_symop_operation_xyz
'x, y, z'
'x, -y+1/2, z+1/2'
'-x, -y, -z'
'-x, y-1/2, -z-1/2'

loop_
_atom_site_label
_atom_site_type_symbol
_atom_site_fract_x
_atom_site_fract_y
_atom_site_fract_z
_atom_site_U_iso_or_equiv
_atom_site_adp_type
_atom_site_occupancy
_atom_site_site_symmetry_order
_atom_site_calc_flag
_atom_site_refinement_flags_posn
_atom_site_refinement_flags_adp
F1 F 0.9985(12) 0.7345(3) 0.2722(6) 0.087(3) Uani 1 1 d . .
F2 F 0.4550(13) 0.6749(2) -0.1133(7) 0.082(3) Uani 1 1 d . .
C6 C 0.7230(17) 0.7100(4) 0.0757(10) 0.049(2) Uiso 1 1 d . .
C1 C 0.891(2) 0.6871(5) 0.1804(11) 0.055(2) Uiso 1 1 d . .
C2 C 0.951(2) 0.6179(5) 0.2100(12) 0.068(3) Uiso 1 1 d . .
H2 H 1.0620 0.6058 0.2855 0.081 Uiso 1 1 calc R U
C3 C 0.847(2) 0.5687(5) 0.1282(14) 0.080(4) Uani 1 1 d . .
H3 H 0.8841 0.5219 0.1464 0.095 Uiso 1 1 calc R U
C4 C 0.686(2) 0.5883(5) 0.0170(12) 0.065(3) Uiso 1 1 d . .
H4 H 0.6225 0.5550 -0.0426 0.078 Uiso 1 1 calc R U
C5 C 0.619(2) 0.6577(5) -0.0048(12) 0.059(3) Uiso 1 1 d . .
C7 C 0.643(2) 0.7833(5) 0.0428(10) 0.058(3) Uiso 1 1 d . .
H7 H 0.5142 0.7910 -0.0311 0.069 Uiso 1 1 calc R U
C8 C 0.740(2) 0.8407(5) 0.1104(12) 0.069(3) Uiso 1 1 d . .
H8 H 0.8713 0.8370 0.1849 0.083 Uiso 1 1 calc R U
C9 C 0.627(3) 0.9092(5) 0.0591(16) 0.071(5) Uani 1 1 d . .
O1 O 0.7318(17) 0.9602(3) 0.1364(8) 0.091(3) Uani 1 1 d . .
H1 H 0.6687 0.9979 0.1074 0.136 Uiso 1 1 calc R U
O2 O 0.4606(19) 0.9191(3) -0.0337(10) 0.084(3) Uani 1 1 d . .

loop_
_atom_site_aniso_label
_atom_site_aniso_U_11
_atom_site_aniso_U_22
_atom_site_aniso_U_33
_atom_site_aniso_U_23
_atom_site_aniso_U_13
_atom_site_aniso_U_12
F1 0.099(4) 0.063(5) 0.098(8) -0.003(3) -0.030(4) 0.005(3)
F2 0.100(4) 0.059(4) 0.086(8) -0.001(3) -0.025(4) -0.002(2)
C3 0.062(5) 0.048(8) 0.128(16) 0.007(5) -0.005(7) 0.008(4)
C9 0.067(6) 0.049(9) 0.097(18) 0.003(6) -0.004(7) 0.001(4)
O1 0.115(5) 0.038(5) 0.117(11) -0.010(4) -0.038(5) 0.001(3)
O2 0.099(5) 0.038(6) 0.112(11) -0.003(3) -0.037(6) 0.004(3)

loop_
_atom_type_symbol
_atom_type_description
_atom_type_scat_dispersion_real
_atom_type_scat_dispersion_imag
_atom_type_scat_source
C C 0.0033 0.0016 'International Tables Vol C Tables 4.2.6.8 and 6.1.1.4'
H H 0.0000 0.0000 'International Tables Vol C Tables 4.2.6.8 and 6.1.1.4'
F F 0.0171 0.0103 'International Tables Vol C Tables 4.2.6.8 and 6.1.1.4'
O O 0.0106 0.0060 'International Tables Vol C Tables 4.2.6.8 and 6.1.1.4'

loop_
_geom_angle_atom_site_label_1
_geom_angle_atom_site_label_2
_geom_angle_atom_site_label_3
_geom_angle
C1 C6 C5 113.9(9)
C1 C6 C7 126.6(9)
C5 C6 C7 119.4(10)
C6 C1 C2 125.1(9)
C6 C1 F1 119.8(9)
C2 C1 F1 115.0(10)
C3 C2 C1 118.9(12)
C3 C2 H2 120.6
C1 C2 H2 120.6
C2 C3 C4 119.3(11)
C2 C3 H3 120.4
C4 C3 H3 120.4
C5 C4 C3 119.1(10)
C5 C4 H4 120.4
C3 C4 H4 120.4
F2 C5 C6 118.8(9)
F2 C5 C4 117.6(9)
C6 C5 C4 123.5(11)
C8 C7 C6 126.2(10)
C8 C7 H7 116.9
C6 C7 H7 116.9
C7 C8 C9 116.6(12)
C7 C8 H8 121.7
C9 C8 H8 121.7
O2 C9 O1 123.2(10)
O2 C9 C8 126.8(11)
O1 C9 C8 110.0(14)
C9 O1 H1 109.5

loop_
_geom_bond_atom_site_label_1
_geom_bond_atom_site_label_2
_geom_bond_distance
F1 C1 1.393(12)
F2 C5 1.343(12)
C6 C1 1.347(13)
C6 C5 1.374(14)
C6 C7 1.482(12)
C1 C2 1.383(13)
C2 C3 1.340(15)
C2 H2 0.9300
C3 C4 1.377(16)
C3 H3 0.9300
C4 C5 1.376(12)
C4 H4 0.9300
C7 C8 1.364(13)
C7 H7 0.9300
C8 C9 1.486(15)
C8 H8 0.9300
C9 O2 1.178(15)
C9 O1 1.337(15)
O1 H1 0.8200
